data_7204123
loop_
_publ_author_name
'Batsanov, Andrei S.'
'Bryce, Martin R.'
'Chesney, Antony'
'Howard, Judith A. K.'
'John, Derek E.'
'Moore, Adrian J.'
'Wood, Clare L.'
'Gershtenman, Hagit'
'Becker, James Y.'
'Khodorkovsky, Vladimir Y.'
'Ellern, Arkady'
'Bernstein, Joel'
'Perepichka, Igor F.'
'Rotello, Vincent'
'Gray, Mark'
'Cuello, Alejandro O.'

_publ_section_title
;
 Synthesis and crystal engineering of new halogenated
 tetrathiafulvalene (TTF) derivatives and their charge transfer
 complexes and radical ion salts
;
_journal_issue 9
_journal_name_full 'Journal of Materials Chemistry'
_journal_page_first 2181
_journal_paper_doi 10.1039/b101866n
_journal_volume 11
_journal_year 2001
_chemical_formula_moiety 'C9 H9 S4 1+,I3 1-,0.5(I2)'
_chemical_formula_sum 'C9 H9 I5 S4'
_chemical_formula_weight 879.90
_chemical_name_systematic
; 4-iodo-4',5,5'-trimethyltetrathiafulvalenium triiodide    
hemi(diiodine)
;
_space_group_IT_number 14
_symmetry_cell_setting monoclinic
_symmetry_space_group_name_Hall '-P 2yn'
_symmetry_space_group_name_H-M 'P 1 21/n 1'
_atom_sites_solution_hydrogens geom
_atom_sites_solution_primary direct
_atom_sites_solution_secondary difmap
_audit_creation_method SHELXL
_cell_angle_alpha 90.00
_cell_angle_beta 107.20(1)
_cell_angle_gamma 90.00
_cell_formula_units_Z 4
_cell_length_a 14.034(1)
_cell_length_b 8.077(1)
_cell_length_c 17.960(1)
_cell_measurement_reflns_used 417
_cell_measurement_temperature 150(2)
_cell_measurement_theta_max 21.9
_cell_measurement_theta_min 12.0
_cell_volume 1944.8(3)
_computing_cell_refinement 'Siemens SMART'
_computing_data_collection 'Siemens SMART'
_computing_data_reduction 'Siemens SAINT'
_computing_molecular_graphics 'Siemens SHELXTL'
_computing_publication_material 'Siemens SHELXTL'
_computing_structure_refinement 'SHELXL-93 (Sheldrick, 1993)'
_computing_structure_solution 'SHELXS-86 (Sheldrick, 1990)'
_diffrn_ambient_temperature 150(2)
_diffrn_measurement_device 'SMART 1K CCD area detector'
_diffrn_measurement_method '\w scans'
_diffrn_radiation_monochromator graphite
_diffrn_radiation_source 'fine-focus sealed tube'
_diffrn_radiation_type MoK\a
_diffrn_radiation_wavelength 0.71073
_diffrn_reflns_av_R_equivalents 0.1516
_diffrn_reflns_av_sigmaI/netI 0.0995
_diffrn_reflns_limit_h_max 18
_diffrn_reflns_limit_h_min -14
_diffrn_reflns_limit_k_max 10
_diffrn_reflns_limit_k_min -10
_diffrn_reflns_limit_l_max 23
_diffrn_reflns_limit_l_min -23
_diffrn_reflns_number 13637
_diffrn_reflns_theta_max 27.5
_diffrn_reflns_theta_min 1.6
_diffrn_standards_decay_% 0
_exptl_absorpt_coefficient_mu 8.410
_exptl_absorpt_correction_T_max 0.9329
_exptl_absorpt_correction_T_min 0.1241
_exptl_absorpt_correction_type integration
_exptl_absorpt_process_details 'XPREP (SHELXTL,1997), R(int)=0.184 before correction'
_exptl_crystal_colour 'black             '
_exptl_crystal_density_diffrn 3.005
_exptl_crystal_description 'plate             '
_exptl_crystal_F_000 1568
_exptl_crystal_size_max 0.44
_exptl_crystal_size_mid 0.17
_exptl_crystal_size_min 0.008
_refine_diff_density_max 1.836
_refine_diff_density_min -2.108
_refine_diff_density_rms 0.298
_refine_ls_extinction_method none
_refine_ls_goodness_of_fit_all 1.177
_refine_ls_goodness_of_fit_obs 1.248
_refine_ls_hydrogen_treatment constr
_refine_ls_matrix_type full
_refine_ls_number_parameters 179
_refine_ls_number_reflns 4308
_refine_ls_number_restraints 4
_refine_ls_restrained_S_all 1.308
_refine_ls_restrained_S_obs 1.247
_refine_ls_R_factor_all 0.1174
_refine_ls_R_factor_obs 0.0766
_refine_ls_shift/esd_max -0.014
_refine_ls_shift/esd_mean 0.001
_refine_ls_structure_factor_coef Fsqd
_refine_ls_weighting_details 'w=1/[\s^2^(Fo^2^)+(0.0430P)^2^+35.2117P] where P=(Fo^2^+2Fc^2^)/3'
_refine_ls_weighting_scheme calc
_refine_ls_wR_factor_all 0.2244
_refine_ls_wR_factor_obs 0.1772
_reflns_number_observed 3068
_reflns_number_total 4458
_reflns_observed_criterion >2sigma(I)
_cod_data_source_file b101866n.txt
_cod_data_source_block 5.I4
_cod_depositor_comments
;
The following automatic conversions were performed:
'_symmetry_cell_setting' value 'Monoclinic' changed to 'monoclinic'
according to '/home/adriana/struct/CIF-dictionaries/cif_core.dic'
dictionary named 'cif_core.dic' version 2.4.1 from 2010-06-29.

Automatic conversion script
Id: cif_fix_enum 1555 2011-01-17 13:19:09Z saulius 

The following automatic conversions were performed:

'_refine_ls_weighting_scheme' value 'calc
w=1/[\s^2^(Fo^2^)+(0.0430P)^2^+35.2117P] where P=(Fo^2^+2Fc^2^)/3'
was changed to 'calc'. New tag '_refine_ls_weighting_details' was
created. The value of the new tag was set to
'w=1/[\s^2^(Fo^2^)+(0.0430P)^2^+35.2117P] where P=(Fo^2^+2Fc^2^)/3'.

Automatic conversion script
Id: cif_fix_values 3143 2015-03-26 13:38:13Z robertas 
;
_cod_original_sg_symbol_H-M 'P2(1)/n  '
_cod_database_code 7204123

loop_
_symmetry_equiv_pos_as_xyz
'x, y, z'
'-x+1/2, y+1/2, -z+1/2'
'-x, -y, -z'
'x-1/2, -y-1/2, z-1/2'

loop_
_atom_site_aniso_label
_atom_site_aniso_U_11
_atom_site_aniso_U_22
_atom_site_aniso_U_33
_atom_site_aniso_U_23
_atom_site_aniso_U_13
_atom_site_aniso_U_12
I1 0.0549(6) 0.0419(6) 0.0515(6) -0.0063(5) -0.0130(5) 0.0094(5)
I2 0.0807(7) 0.0306(5) 0.0206(4) -0.0014(3) -0.0051(4) -0.0026(5)
I3 0.1048(10) 0.0522(7) 0.0494(6) -0.0116(5) 0.0392(6) -0.0154(7)
I4 0.0557(7) 0.0997(11) 0.0549(6) 0.0056(7) 0.0296(5) 0.0077(7)
I12 0.059(3) 0.042(2) 0.070(3) -0.015(2) 0.023(2) 0.004(2)
I13 0.253(12) 0.049(3) 0.106(5) -0.011(3) 0.128(7) -0.021(5)
I15 0.055(2) 0.061(2) 0.057(2) -0.003(2) 0.034(2) -0.011(2)
I16 0.033(4) 0.036(4) 0.192(13) -0.022(6) 0.025(6) 0.005(4)
S1 0.037(2) 0.028(2) 0.0284(13) 0.0000(12) 0.0031(12) -0.0019(14)
S2 0.083(3) 0.035(2) 0.0243(14) 0.0019(14) 0.007(2) 0.001(2)
S3 0.039(2) 0.037(2) 0.038(2) -0.0043(15) 0.0090(14) -0.003(2)
S4 0.041(2) 0.036(2) 0.056(2) -0.002(2) -0.014(2) 0.003(2)
C1 0.032(6) 0.028(6) 0.023(5) 0.006(5) -0.003(5) -0.006(5)
C2 0.043(8) 0.045(9) 0.042(7) -0.014(7) 0.017(6) -0.002(7)
C3 0.076(11) 0.039(8) 0.037(7) -0.013(6) 0.023(7) -0.008(8)
C4 0.035(7) 0.027(6) 0.034(6) -0.004(5) -0.005(5) -0.003(6)
C5 0.047(9) 0.040(9) 0.102(14) -0.040(10) 0.029(9) -0.019(8)
C6 0.020(6) 0.028(8) 0.101(13) -0.010(9) -0.014(7) -0.002(6)

loop_
_atom_site_label
_atom_site_type_symbol
_atom_site_fract_x
_atom_site_fract_y
_atom_site_fract_z
_atom_site_U_iso_or_equiv
_atom_site_thermal_displace_type
_atom_site_occupancy
_atom_site_calc_flag
_atom_site_refinement_flags
_atom_site_disorder_group
I1 I 0.23214(9) 0.50760(14) 0.35672(6) 0.0557(3) Uani 1 d . .
I2 I 0.39130(9) 0.41333(12) 0.29919(5) 0.0483(3) Uani 1 d . .
I3 I 0.55996(11) 0.3082(2) 0.23478(6) 0.0653(4) Uani 1 d . .
I4 I 0.50424(9) 0.0855(2) 0.06831(7) 0.0673(4) Uani 1 d . .
I12 I 0.2581(4) 0.3977(6) 0.5942(3) 0.0562(11) Uani 0.25 d P 1
I13 I 0.3649(11) 0.1816(9) 0.7423(5) 0.120(4) Uani 0.25 d P 1
I15 I 0.8168(3) 0.1043(5) 0.3968(2) 0.0539(9) Uani 0.35 d P 1
I16 I 0.9036(7) -0.1088(12) 0.5620(9) 0.089(4) Uani 0.15 d P 1
S1 S 0.4381(2) 0.3006(4) 0.5243(2) 0.0325(7) Uani 1 d . .
S2 S 0.5228(4) 0.0897(5) 0.6585(2) 0.0493(10) Uani 1 d . .
S3 S 0.6279(3) 0.1946(5) 0.4579(2) 0.0390(8) Uani 1 d . .
S4 S 0.7013(3) -0.0117(5) 0.5958(2) 0.0505(10) Uani 1 d . .
C1 C 0.5323(9) 0.1672(16) 0.5712(6) 0.030(3) Uani 1 d . .
C2 C 0.3804(11) 0.2986(20) 0.5965(8) 0.043(3) Uani 1 d D .
C3 C 0.4204(14) 0.2020(20) 0.6594(8) 0.050(4) Uani 1 d D .
C4 C 0.6115(10) 0.1210(17) 0.5433(7) 0.035(3) Uani 1 d . .
C5 C 0.7438(13) 0.0966(22) 0.4723(12) 0.061(5) Uani 1 d D .
C6 C 0.7773(10) 0.0029(19) 0.5398(12) 0.057(5) Uani 1 d D .
C12 C 0.2873(27) 0.4018(62) 0.5720(27) 0.132(21) Uiso 0.75 d PD 2
H121 H 0.2433(27) 0.3887(62) 0.5187(27) 0.198 Uiso 0.75 d PR 2
H122 H 0.3053(27) 0.5187(62) 0.5818(27) 0.198 Uiso 0.75 d PR 2
H123 H 0.2527(27) 0.3639(62) 0.6090(27) 0.198 Uiso 0.75 d PR 2
C13 C 0.3831(68) 0.2050(123) 0.7296(35) 0.245(50) Uiso 0.75 d PD 2
H131 H 0.4352(68) 0.2454(123) 0.7754(35) 0.367 Uiso 0.75 d PR 2
H132 H 0.3617(68) 0.0945(123) 0.7404(35) 0.367 Uiso 0.75 d PR 2
H133 H 0.3259(68) 0.2806(123) 0.7179(35) 0.367 Uiso 0.75 d PR 2
C15 C 0.7997(37) 0.1332(75) 0.4144(25) 0.105(22) Uiso 0.65 d PD 2
H151 H 0.7819(37) 0.2449(75) 0.3937(25) 0.157 Uiso 0.65 d PR 2
H152 H 0.7786(37) 0.0527(75) 0.3719(25) 0.157 Uiso 0.65 d PR 2
H153 H 0.8721(37) 0.1260(75) 0.4380(25) 0.157 Uiso 0.65 d PR 2
C16 C 0.8736(18) -0.0931(45) 0.5676(20) 0.084(11) Uiso 0.85 d PD 2
H161 H 0.8677(18) -0.1720(45) 0.6075(20) 0.126 Uiso 0.85 d PR 2
H162 H 0.9294(18) -0.0176(45) 0.5901(20) 0.126 Uiso 0.85 d PR 2
H163 H 0.8857(18) -0.1534(45) 0.5239(20) 0.126 Uiso 0.85 d PR 2

loop_
_atom_type_symbol
_atom_type_description
_atom_type_scat_dispersion_real
_atom_type_scat_dispersion_imag
_atom_type_scat_source
C C 0.0033 0.0016 'International Tables Vol C Tables 4.2.6.8 and 6.1.1.4'
H H 0.0000 0.0000 'International Tables Vol C Tables 4.2.6.8 and 6.1.1.4'
S S 0.1246 0.1234 'International Tables Vol C Tables 4.2.6.8 and 6.1.1.4'
I I -0.4742 1.8119 'International Tables Vol C Tables 4.2.6.8 and 6.1.1.4'

loop_
_exptl_crystal_face_index_h
_exptl_crystal_face_index_k
_exptl_crystal_face_index_l
_exptl_crystal_face_perp_dist
-1.00 0.00 1.00 0.0040
1.00 0.00 -1.00 0.0040
0.00 0.00 1.00 0.0850
0.00 0.00 -1.00 0.0850
0.00 -1.00 -1.00 0.1500
0.00 1.00 0.00 0.2200
-1.00 4.00 -3.00 0.1900

loop_
_geom_angle_atom_site_label_1
_geom_angle_atom_site_label_2
_geom_angle_atom_site_label_3
_geom_angle
_geom_angle_site_symmetry_1
_geom_angle_site_symmetry_3
_geom_angle_publ_flag
I1 I2 I3 178.92(5) . . ?
I2 I3 I4 118.83(5) . . ?
I4 I4 I3 169.04(7) 3_655 . ?
C2 S1 C1 95.2(7) . . ?
C3 S2 C1 96.1(7) . . ?
C4 S3 C5 94.3(8) . . ?
C6 S4 C4 97.0(7) . . ?
C4 C1 S1 124.7(9) . . ?
C4 C1 S2 120.7(10) . . ?
S1 C1 S2 114.6(8) . . ?
C3 C2 C12 132.5(23) . . ?
C3 C2 S1 117.7(12) . . ?
C12 C2 S1 109.7(21) . . ?
C3 C2 I12 114.4(11) . . ?
S1 C2 I12 127.5(9) . . ?
C2 C3 C13 122.1(41) . . ?
C2 C3 S2 116.2(12) . . ?
C13 C3 S2 121.4(40) . . ?
C2 C3 I13 123.1(13) . . ?
S2 C3 I13 120.6(10) . . ?
C1 C4 S4 120.3(10) . . ?
C1 C4 S3 123.8(10) . . ?
S4 C4 S3 115.8(8) . . ?
C6 C5 C15 126.8(28) . . ?
C6 C5 S3 115.7(13) . . ?
C15 C5 S3 117.3(27) . . ?
C6 C5 I15 121.2(14) . . ?
S3 C5 I15 122.9(13) . . ?
C5 C6 C16 127.5(22) . . ?
C5 C6 S4 116.9(11) . . ?
C16 C6 S4 115.6(18) . . ?
C5 C6 I16 119.4(15) . . ?
S4 C6 I16 123.7(12) . . ?

loop_
_geom_bond_atom_site_label_1
_geom_bond_atom_site_label_2
_geom_bond_distance
_geom_bond_site_symmetry_2
_geom_bond_publ_flag
I1 I2 2.829(2) . ?
I2 I3 3.047(2) . ?
I3 I4 3.377(2) . ?
I4 I4 2.788(3) 3_655 ?
I12 C2 1.88(2) . ?
I13 C3 1.88(2) . ?
I15 C5 1.93(2) . ?
I16 C6 1.92(2) . ?
S1 C2 1.719(14) . ?
S1 C1 1.720(13) . ?
S2 C3 1.70(2) . ?
S2 C1 1.730(12) . ?
S3 C4 1.724(14) . ?
S3 C5 1.76(2) . ?
S4 C6 1.67(2) . ?
S4 C4 1.710(13) . ?
C1 C4 1.40(2) . ?
C2 C3 1.35(2) . ?
C2 C12 1.502(10) . ?
C3 C13 1.502(10) . ?
C5 C6 1.39(3) . ?
C5 C15 1.506(10) . ?
C6 C16 1.509(10) . ?
